data_2212976
loop_
_publ_author_name
'Dehghanpour, Saeed'
'Mahmoudi, Ali'

_publ_section_title
;[2,5-Dimethyl-<i>N</i>-(2-pyridylmethyl)aniline-\k^2^<i>N</i>,<i>N</i>']bis(triphenylphosphine-\k<i>P</i>)copper(I)
 perchlorate
;
_journal_coeditor_code NG2237
_journal_issue 4
_journal_name_full 'Acta Crystallographica Section E'
_journal_page_first m1173
_journal_page_last m1174
_journal_paper_doi 10.1107/S1600536807013190
_journal_volume 63
_journal_year 2007
_chemical_formula_iupac '[Cu (C14 H14 N2) (C18 H15 P)2] Cl O4'
_chemical_formula_moiety 'C50 H44 Cu N2 P2 + , Cl O4 -'
_chemical_formula_sum 'C50 H44 Cl Cu N2 O4 P2'
_chemical_formula_weight 897.80
_chemical_name_systematic
;
[2,5-Dimethyl-N-(2-pyridylmethyl)aniline-\k^2^N,N']bis(triphenylphosphine-
\kP)copper(I) perchlorate
;
_space_group_IT_number 2
_symmetry_cell_setting triclinic
_symmetry_space_group_name_Hall '-P 1'
_symmetry_space_group_name_H-M 'P -1'
_atom_sites_solution_hydrogens geom
_atom_sites_solution_primary direct
_atom_sites_solution_secondary difmap
_audit_creation_method SHELXL97
_cell_angle_alpha 85.63(3)
_cell_angle_beta 71.90(3)
_cell_angle_gamma 74.90(3)
_cell_formula_units_Z 2
_cell_length_a 11.672(5)
_cell_length_b 14.273(5)
_cell_length_c 14.575(5)
_cell_measurement_reflns_used 8381
_cell_measurement_temperature 100(2)
_cell_measurement_theta_max 33.51
_cell_measurement_theta_min 2.23
_cell_volume 2228.2(15)
_computing_cell_refinement APEX2
_computing_data_collection 'APEX2 (Bruker, 2005)'
_computing_data_reduction APEX2
_computing_molecular_graphics SHELXTL
_computing_publication_material SHELXTL
_computing_structure_refinement SHELXTL
_computing_structure_solution 'SHELXTL (Sheldrick, 1998)'
_diffrn_ambient_temperature 100(2)
_diffrn_detector_area_resol_mean 0
_diffrn_measured_fraction_theta_full 0.998
_diffrn_measured_fraction_theta_max 0.998
_diffrn_measurement_device_type 'Bruker APEXII CCD area-detector'
_diffrn_measurement_method '\f and \w'
_diffrn_radiation_monochromator graphite
_diffrn_radiation_source 'fine-focus sealed tube'
_diffrn_radiation_type MoK\a
_diffrn_radiation_wavelength 0.71073
_diffrn_reflns_av_R_equivalents 0.0170
_diffrn_reflns_av_sigmaI/netI 0.0211
_diffrn_reflns_limit_h_max 15
_diffrn_reflns_limit_h_min -15
_diffrn_reflns_limit_k_max 18
_diffrn_reflns_limit_k_min -18
_diffrn_reflns_limit_l_max 19
_diffrn_reflns_limit_l_min -19
_diffrn_reflns_number 25140
_diffrn_reflns_theta_full 28.00
_diffrn_reflns_theta_max 28.00
_diffrn_reflns_theta_min 1.47
_diffrn_standards_decay_% 0
_diffrn_standards_interval_count 0
_diffrn_standards_interval_time 0
_diffrn_standards_number 0
_exptl_absorpt_coefficient_mu 0.669
_exptl_absorpt_correction_T_max 0.685
_exptl_absorpt_correction_T_min 0.645
_exptl_absorpt_correction_type multi-scan
_exptl_absorpt_process_details '(APEX2; Bruker, 2005)'
_exptl_crystal_colour colourless
_exptl_crystal_density_diffrn 1.338
_exptl_crystal_density_method 'not measured'
_exptl_crystal_description prism
_exptl_crystal_F_000 932
_exptl_crystal_size_max 0.60
_exptl_crystal_size_mid 0.55
_exptl_crystal_size_min 0.40
_refine_diff_density_max 0.407
_refine_diff_density_min -0.322
_refine_ls_extinction_method none
_refine_ls_goodness_of_fit_ref 1.006
_refine_ls_hydrogen_treatment constr
_refine_ls_matrix_type full
_refine_ls_number_parameters 543
_refine_ls_number_reflns 10734
_refine_ls_number_restraints 0
_refine_ls_restrained_S_all 1.006
_refine_ls_R_factor_all 0.0318
_refine_ls_R_factor_gt 0.0273
_refine_ls_shift/su_max 0.001
_refine_ls_shift/su_mean 0.000
_refine_ls_structure_factor_coef Fsqd
_refine_ls_weighting_details 'calc w = 1/[\s^2^(Fo^2^)+(0.0368P)^2^+1.0931P] where P=(Fo^2^+2Fc^2^)/3'
_refine_ls_weighting_scheme calc
_refine_ls_wR_factor_gt 0.0707
_refine_ls_wR_factor_ref 0.0735
_reflns_number_gt 9629
_reflns_number_total 10734
_reflns_threshold_expression I>2\s(I)
_cod_data_source_file ng2237.cif
_cod_data_source_block I
_cod_depositor_comments
;
The following automatic conversions were performed:
'_symmetry_cell_setting' value 'Triclinic' changed to 'triclinic'
according to '/home/saulius/struct/CIF-dictionaries/cif_core.dic'
dictionary named 'cif_core.dic' version 2.4.1 from 2010-06-29.

Automatic conversion script
Id: cif_fix_enum 1527 2010-12-29 10:47:43Z saulius 

The following automatic conversions were performed:

'_symmetry_cell_setting' value 'Triclinic' changed to 'triclinic'
according to /home/saulius/struct/CIF-dictionaries/cif_core.dic
dictionary named 'cif_core.dic' version 2.4.1 from 2010-06-29.

Automatic conversion script
Id: cif_fix_values 1715 2011-07-08 13:25:40Z adriana 
;
_cod_original_cell_volume 2228.2(14)
_cod_database_code 2212976
_cod_database_fobs_code 2212976

loop_
_symmetry_equiv_pos_as_xyz
'x, y, z'
'-x, -y, -z'

loop_
_atom_site_type_symbol
_atom_site_label
_atom_site_fract_x
_atom_site_fract_y
_atom_site_fract_z
_atom_site_U_iso_or_equiv
_atom_site_adp_type
_atom_site_calc_flag
_atom_site_refinement_flags
_atom_site_occupancy
Cu Cu1 0.711822(14) 0.760756(11) 0.274089(11) 0.01508(5) Uani d . 1
P P1 0.60620(3) 0.66761(2) 0.22888(2) 0.01529(7) Uani d . 1
P P2 0.83622(3) 0.84792(2) 0.17742(2) 0.01603(7) Uani d . 1
N N1 0.57361(10) 0.84432(8) 0.39001(8) 0.0160(2) Uani d . 1
N N2 0.77111(10) 0.69582(8) 0.39073(8) 0.0158(2) Uani d . 1
C C1 0.46867(12) 0.91287(9) 0.38977(9) 0.0177(2) Uani d . 1
H H1A 0.4577 0.9352 0.3307 0.021 Uiso calc R 1
C C2 0.37580(12) 0.95165(9) 0.47463(10) 0.0195(3) Uani d . 1
H H2A 0.3045 0.9982 0.4716 0.023 Uiso calc R 1
C C3 0.39220(12) 0.91915(10) 0.56394(10) 0.0203(3) Uani d . 1
H H3A 0.3319 0.9437 0.6212 0.024 Uiso calc R 1
C C4 0.50110(12) 0.84884(9) 0.56579(9) 0.0187(2) Uani d . 1
H H4A 0.5149 0.8268 0.6241 0.022 Uiso calc R 1
C C5 0.58865(12) 0.81254(9) 0.47773(9) 0.0162(2) Uani d . 1
C C6 0.70111(12) 0.73299(9) 0.47403(9) 0.0165(2) Uani d . 1
H H6A 0.7209 0.7104 0.5302 0.020 Uiso calc R 1
C C7 0.87723(12) 0.61372(9) 0.38375(9) 0.0165(2) Uani d . 1
C C8 0.99116(12) 0.62310(10) 0.32098(9) 0.0194(2) Uani d . 1
H H8A 0.9971 0.6822 0.2908 0.023 Uiso calc R 1
C C9 1.09756(13) 0.54454(10) 0.30255(10) 0.0231(3) Uani d . 1
C C10 1.08561(13) 0.45506(10) 0.34590(11) 0.0254(3) Uani d . 1
H H10A 1.1540 0.4017 0.3327 0.030 Uiso calc R 1
C C11 0.97194(14) 0.44590(10) 0.40842(11) 0.0247(3) Uani d . 1
H H11A 0.9659 0.3861 0.4370 0.030 Uiso calc R 1
C C12 0.86511(12) 0.52479(10) 0.42990(10) 0.0199(3) Uani d . 1
C C13 1.22064(14) 0.55764(13) 0.23693(13) 0.0344(4) Uani d . 1
H H13A 1.2802 0.4958 0.2248 0.052 Uiso calc R 1
H H13B 1.2498 0.6002 0.2672 0.052 Uiso calc R 1
H H13C 1.2103 0.5853 0.1770 0.052 Uiso calc R 1
C C14 0.74269(14) 0.51083(11) 0.49584(11) 0.0263(3) Uani d . 1
H H14A 0.6777 0.5400 0.4676 0.039 Uiso calc R 1
H H14B 0.7248 0.5408 0.5572 0.039 Uiso calc R 1
H H14C 0.7476 0.4427 0.5048 0.039 Uiso calc R 1
C C15 0.44076(12) 0.71383(9) 0.29564(9) 0.0169(2) Uani d . 1
C C16 0.35647(13) 0.77442(10) 0.25156(10) 0.0230(3) Uani d . 1
H H16A 0.3828 0.7867 0.1857 0.028 Uiso calc R 1
C C17 0.23359(14) 0.81621(11) 0.30601(11) 0.0289(3) Uani d . 1
H H17A 0.1787 0.8560 0.2764 0.035 Uiso calc R 1
C C18 0.19356(14) 0.79806(11) 0.40512(11) 0.0272(3) Uani d . 1
H H18A 0.1116 0.8247 0.4412 0.033 Uiso calc R 1
C C19 0.27733(13) 0.73950(10) 0.45007(10) 0.0227(3) Uani d . 1
H H19A 0.2509 0.7285 0.5161 0.027 Uiso calc R 1
C C20 0.40023(13) 0.69762(10) 0.39614(9) 0.0196(3) Uani d . 1
H H20A 0.4553 0.6591 0.4264 0.024 Uiso calc R 1
C C21 0.64239(12) 0.53642(9) 0.25768(9) 0.0180(2) Uani d . 1
C C22 0.55106(14) 0.48405(10) 0.28701(11) 0.0246(3) Uani d . 1
H H22A 0.4680 0.5158 0.2955 0.030 Uiso calc R 1
C C23 0.58445(15) 0.38358(11) 0.30373(12) 0.0302(3) Uani d . 1
H H23A 0.5231 0.3494 0.3228 0.036 Uiso calc R 1
C C24 0.70881(15) 0.33439(10) 0.29207(11) 0.0289(3) Uani d . 1
H H24A 0.7300 0.2680 0.3033 0.035 Uiso calc R 1
C C25 0.79995(14) 0.38543(11) 0.26365(11) 0.0267(3) Uani d . 1
H H25A 0.8827 0.3534 0.2557 0.032 Uiso calc R 1
C C26 0.76714(13) 0.48619(10) 0.24669(10) 0.0212(3) Uani d . 1
H H26A 0.8288 0.5200 0.2279 0.025 Uiso calc R 1
C C27 0.60543(12) 0.66652(9) 0.10240(9) 0.0175(2) Uani d . 1
C C28 0.53326(14) 0.61696(11) 0.07256(10) 0.0245(3) Uani d . 1
H H28A 0.4856 0.5813 0.1173 0.029 Uiso calc R 1
C C29 0.53217(15) 0.62067(11) -0.02382(11) 0.0272(3) Uani d . 1
H H29A 0.4834 0.5880 -0.0422 0.033 Uiso calc R 1
C C30 0.60365(15) 0.67295(11) -0.09173(10) 0.0259(3) Uani d . 1
H H30A 0.6029 0.6756 -0.1555 0.031 Uiso calc R 1
C C31 0.67642(16) 0.72138(12) -0.06320(11) 0.0301(3) Uani d . 1
H H31A 0.7253 0.7559 -0.1084 0.036 Uiso calc R 1
C C32 0.67659(14) 0.71850(11) 0.03368(10) 0.0250(3) Uani d . 1
H H32A 0.7249 0.7518 0.0519 0.030 Uiso calc R 1
C C33 0.75988(13) 0.93055(10) 0.09792(10) 0.0201(3) Uani d . 1
C C34 0.64665(13) 0.99803(11) 0.14366(11) 0.0257(3) Uani d . 1
H H34A 0.6173 1.0013 0.2107 0.031 Uiso calc R 1
C C35 0.57809(15) 1.06009(12) 0.08938(13) 0.0334(3) Uani d . 1
H H35A 0.5042 1.1045 0.1201 0.040 Uiso calc R 1
C C36 0.62221(16) 1.05450(13) -0.01220(13) 0.0369(4) Uani d . 1
H H36A 0.5769 1.0950 -0.0486 0.044 Uiso calc R 1
C C37 0.73338(17) 0.98857(13) -0.05825(12) 0.0337(4) Uani d . 1
H H37A 0.7618 0.9853 -0.1253 0.040 Uiso calc R 1
C C38 0.80337(15) 0.92652(11) -0.00383(10) 0.0262(3) Uani d . 1
H H38A 0.8780 0.8831 -0.0351 0.031 Uiso calc R 1
C C39 0.98284(12) 0.77587(10) 0.09585(9) 0.0195(3) Uani d . 1
C C40 0.99025(14) 0.67924(11) 0.07395(11) 0.0268(3) Uani d . 1
H H40A 0.9219 0.6535 0.1019 0.032 Uiso calc R 1
C C41 1.09815(15) 0.62132(12) 0.01102(12) 0.0334(3) Uani d . 1
H H41A 1.1010 0.5581 -0.0029 0.040 Uiso calc R 1
C C42 1.20047(14) 0.65905(13) -0.03019(11) 0.0322(3) Uani d . 1
H H42A 1.2722 0.6216 -0.0726 0.039 Uiso calc R 1
C C43 1.19524(14) 0.75403(13) -0.00756(12) 0.0339(4) Uani d . 1
H H43A 1.2646 0.7788 -0.0345 0.041 Uiso calc R 1
C C44 1.08736(14) 0.81258(11) 0.05495(11) 0.0282(3) Uani d . 1
H H44A 1.0854 0.8755 0.0691 0.034 Uiso calc R 1
C C45 0.88294(11) 0.93317(9) 0.24006(9) 0.0173(2) Uani d . 1
C C46 0.89135(11) 0.91171(9) 0.33453(9) 0.0175(2) Uani d . 1
H H46A 0.8744 0.8547 0.3640 0.021 Uiso calc R 1
C C47 0.92527(12) 0.97591(10) 0.38455(10) 0.0199(3) Uani d . 1
H H47A 0.9300 0.9612 0.4467 0.024 Uiso calc R 1
C C48 0.95159(12) 1.06130(10) 0.34070(10) 0.0220(3) Uani d . 1
H H48A 0.9745 1.1034 0.3733 0.026 Uiso calc R 1
C C49 0.94335(13) 1.08349(10) 0.24675(10) 0.0234(3) Uani d . 1
H H49A 0.9611 1.1404 0.2174 0.028 Uiso calc R 1
C C50 0.90844(13) 1.02018(10) 0.19684(10) 0.0210(3) Uani d . 1
H H50A 0.9022 1.0359 0.1352 0.025 Uiso calc R 1
Cl Cl1 0.21664(3) 0.16777(2) 0.32148(2) 0.02112(7) Uani d . 1
O O1 0.12648(10) 0.21078(8) 0.27040(8) 0.0298(2) Uani d . 1
O O2 0.30876(10) 0.22421(8) 0.30229(8) 0.0286(2) Uani d . 1
O O3 0.27742(14) 0.06806(9) 0.28901(10) 0.0442(3) Uani d . 1
O O4 0.15509(11) 0.16974(9) 0.42511(8) 0.0337(3) Uani d . 1

loop_
_atom_site_aniso_label
_atom_site_aniso_U_11
_atom_site_aniso_U_22
_atom_site_aniso_U_33
_atom_site_aniso_U_12
_atom_site_aniso_U_13
_atom_site_aniso_U_23
Cu1 0.01480(8) 0.01638(8) 0.01383(8) -0.00490(6) -0.00348(6) 0.00132(5)
P1 0.01557(15) 0.01600(15) 0.01454(14) -0.00543(12) -0.00402(12) 0.00153(11)
P2 0.01617(15) 0.01744(15) 0.01443(15) -0.00613(12) -0.00317(12) 0.00098(11)
N1 0.0159(5) 0.0149(5) 0.0172(5) -0.0050(4) -0.0043(4) 0.0005(4)
N2 0.0148(5) 0.0152(5) 0.0177(5) -0.0048(4) -0.0049(4) 0.0013(4)
C1 0.0181(6) 0.0168(6) 0.0186(6) -0.0053(5) -0.0055(5) 0.0018(5)
C2 0.0159(6) 0.0172(6) 0.0236(6) -0.0031(5) -0.0044(5) 0.0003(5)
C3 0.0184(6) 0.0204(6) 0.0190(6) -0.0044(5) -0.0012(5) -0.0031(5)
C4 0.0198(6) 0.0199(6) 0.0160(6) -0.0056(5) -0.0045(5) -0.0001(5)
C5 0.0169(6) 0.0148(6) 0.0177(6) -0.0055(5) -0.0049(5) 0.0003(4)
C6 0.0173(6) 0.0165(6) 0.0170(6) -0.0055(5) -0.0065(5) 0.0016(4)
C7 0.0169(6) 0.0168(6) 0.0162(6) -0.0025(5) -0.0069(5) -0.0010(4)
C8 0.0190(6) 0.0193(6) 0.0194(6) -0.0050(5) -0.0050(5) 0.0000(5)
C9 0.0179(6) 0.0261(7) 0.0240(7) -0.0026(5) -0.0057(5) -0.0051(5)
C10 0.0217(7) 0.0211(7) 0.0323(8) 0.0028(5) -0.0120(6) -0.0053(6)
C11 0.0281(7) 0.0178(6) 0.0301(7) -0.0034(5) -0.0139(6) 0.0021(5)
C12 0.0211(6) 0.0197(6) 0.0208(6) -0.0059(5) -0.0087(5) 0.0017(5)
C13 0.0182(7) 0.0372(9) 0.0399(9) -0.0017(6) -0.0008(6) -0.0043(7)
C14 0.0259(7) 0.0224(7) 0.0293(7) -0.0087(6) -0.0058(6) 0.0066(6)
C15 0.0162(6) 0.0156(6) 0.0184(6) -0.0054(5) -0.0035(5) -0.0003(5)
C16 0.0225(7) 0.0246(7) 0.0195(6) -0.0035(5) -0.0054(5) 0.0034(5)
C17 0.0222(7) 0.0309(8) 0.0285(8) 0.0021(6) -0.0084(6) 0.0028(6)
C18 0.0202(7) 0.0278(7) 0.0271(7) -0.0014(6) -0.0010(6) -0.0022(6)
C19 0.0243(7) 0.0209(6) 0.0196(6) -0.0067(5) -0.0012(5) 0.0000(5)
C20 0.0215(6) 0.0190(6) 0.0192(6) -0.0064(5) -0.0067(5) 0.0022(5)
C21 0.0212(6) 0.0172(6) 0.0153(6) -0.0044(5) -0.0056(5) 0.0004(5)
C22 0.0228(7) 0.0206(7) 0.0282(7) -0.0061(5) -0.0045(6) 0.0035(5)
C23 0.0339(8) 0.0209(7) 0.0331(8) -0.0107(6) -0.0044(6) 0.0059(6)
C24 0.0403(9) 0.0172(6) 0.0251(7) -0.0016(6) -0.0096(6) 0.0026(5)
C25 0.0293(7) 0.0239(7) 0.0253(7) 0.0018(6) -0.0121(6) -0.0036(5)
C26 0.0219(6) 0.0228(7) 0.0198(6) -0.0044(5) -0.0077(5) -0.0025(5)
C27 0.0181(6) 0.0172(6) 0.0164(6) -0.0038(5) -0.0047(5) 0.0002(5)
C28 0.0289(7) 0.0281(7) 0.0203(7) -0.0148(6) -0.0065(6) 0.0013(5)
C29 0.0346(8) 0.0293(7) 0.0239(7) -0.0137(6) -0.0126(6) -0.0015(6)
C30 0.0365(8) 0.0247(7) 0.0177(6) -0.0064(6) -0.0111(6) 0.0012(5)
C31 0.0396(9) 0.0350(8) 0.0198(7) -0.0190(7) -0.0088(6) 0.0086(6)
C32 0.0295(7) 0.0301(7) 0.0210(7) -0.0162(6) -0.0093(6) 0.0049(5)
C33 0.0222(6) 0.0218(6) 0.0202(6) -0.0115(5) -0.0083(5) 0.0062(5)
C34 0.0243(7) 0.0273(7) 0.0257(7) -0.0088(6) -0.0074(6) 0.0073(6)
C35 0.0262(7) 0.0325(8) 0.0423(9) -0.0091(6) -0.0137(7) 0.0153(7)
C36 0.0383(9) 0.0414(9) 0.0430(9) -0.0211(7) -0.0259(8) 0.0244(8)
C37 0.0450(9) 0.0431(9) 0.0242(7) -0.0258(8) -0.0173(7) 0.0145(7)
C38 0.0311(7) 0.0303(7) 0.0208(7) -0.0155(6) -0.0079(6) 0.0052(6)
C39 0.0190(6) 0.0234(6) 0.0151(6) -0.0059(5) -0.0030(5) -0.0004(5)
C40 0.0239(7) 0.0289(7) 0.0259(7) -0.0093(6) -0.0015(6) -0.0064(6)
C41 0.0307(8) 0.0325(8) 0.0336(8) -0.0060(6) -0.0032(7) -0.0136(7)
C42 0.0226(7) 0.0432(9) 0.0246(7) -0.0017(6) -0.0013(6) -0.0107(6)
C43 0.0210(7) 0.0453(9) 0.0312(8) -0.0123(7) 0.0024(6) -0.0042(7)
C44 0.0242(7) 0.0289(7) 0.0289(7) -0.0108(6) -0.0006(6) -0.0021(6)
C45 0.0150(6) 0.0176(6) 0.0184(6) -0.0048(5) -0.0031(5) -0.0008(5)
C46 0.0143(5) 0.0177(6) 0.0185(6) -0.0033(5) -0.0030(5) 0.0008(5)
C47 0.0142(6) 0.0249(7) 0.0190(6) -0.0027(5) -0.0041(5) -0.0016(5)
C48 0.0181(6) 0.0244(7) 0.0237(7) -0.0074(5) -0.0035(5) -0.0057(5)
C49 0.0244(7) 0.0208(6) 0.0248(7) -0.0105(5) -0.0031(5) 0.0003(5)
C50 0.0228(6) 0.0224(6) 0.0177(6) -0.0088(5) -0.0035(5) 0.0019(5)
Cl1 0.02678(16) 0.02053(15) 0.01807(14) -0.00661(12) -0.00972(12) 0.00308(11)
O1 0.0301(5) 0.0337(6) 0.0337(6) -0.0140(5) -0.0189(5) 0.0126(5)
O2 0.0246(5) 0.0407(6) 0.0249(5) -0.0148(5) -0.0100(4) 0.0075(4)
O3 0.0644(9) 0.0241(6) 0.0446(7) 0.0039(6) -0.0281(7) -0.0063(5)
O4 0.0410(6) 0.0454(7) 0.0189(5) -0.0232(5) -0.0059(5) 0.0058(5)

loop_
_atom_type_symbol
_atom_type_description
_atom_type_scat_dispersion_real
_atom_type_scat_dispersion_imag
_atom_type_scat_source
C C 0.0033 0.0016 'International Tables Vol C Tables 4.2.6.8 and 6.1.1.4'
H H 0.0000 0.0000 'International Tables Vol C Tables 4.2.6.8 and 6.1.1.4'
N N 0.0061 0.0033 'International Tables Vol C Tables 4.2.6.8 and 6.1.1.4'
P P 0.1023 0.0942 'International Tables Vol C Tables 4.2.6.8 and 6.1.1.4'
Cu Cu 0.3201 1.2651 'International Tables Vol C Tables 4.2.6.8 and 6.1.1.4'
Cl Cl 0.1484 0.1585 'International Tables Vol C Tables 4.2.6.8 and 6.1.1.4'
O O 0.0106 0.0060 'International Tables Vol C Tables 4.2.6.8 and 6.1.1.4'

loop_
_geom_angle_atom_site_label_1
_geom_angle_atom_site_label_2
_geom_angle_atom_site_label_3
_geom_angle
_geom_angle_publ_flag
N2 Cu1 N1 79.60(5) y
N2 Cu1 P2 114.43(4) y
N1 Cu1 P2 112.36(4) y
N2 Cu1 P1 109.57(4) y
N1 Cu1 P1 102.93(4) y
P2 Cu1 P1 127.13(3) y
C15 P1 C27 103.13(7) ?
C15 P1 C21 104.79(7) ?
C27 P1 C21 102.24(7) ?
C15 P1 Cu1 106.76(5) ?
C27 P1 Cu1 120.64(5) ?
C21 P1 Cu1 117.44(5) ?
C39 P2 C33 105.29(7) ?
C39 P2 C45 105.34(7) ?
C33 P2 C45 101.76(6) ?
C39 P2 Cu1 115.11(5) ?
C33 P2 Cu1 112.59(5) ?
C45 P2 Cu1 115.39(5) ?
C1 N1 C5 117.75(11) ?
C1 N1 Cu1 129.59(9) ?
C5 N1 Cu1 112.03(9) ?
C6 N2 C7 120.59(11) y
C6 N2 Cu1 114.20(9) y
C7 N2 Cu1 125.15(9) y
N1 C1 C2 122.97(12) ?
N1 C1 H1A 118.5 ?
C2 C1 H1A 118.5 ?
C3 C2 C1 118.92(12) ?
C3 C2 H2A 120.5 ?
C1 C2 H2A 120.5 ?
C2 C3 C4 119.02(12) ?
C2 C3 H3A 120.5 ?
C4 C3 H3A 120.5 ?
C5 C4 C3 118.59(12) ?
C5 C4 H4A 120.7 ?
C3 C4 H4A 120.7 ?
N1 C5 C4 122.74(12) ?
N1 C5 C6 115.58(11) ?
C4 C5 C6 121.60(12) ?
N2 C6 C5 118.42(12) ?
N2 C6 H6A 120.8 ?
C5 C6 H6A 120.8 ?
C8 C7 C12 120.75(12) ?
C8 C7 N2 116.69(12) ?
C12 C7 N2 122.25(12) ?
C7 C8 C9 121.08(13) ?
C7 C8 H8A 119.5 ?
C9 C8 H8A 119.5 ?
C10 C9 C8 118.56(13) ?
C10 C9 C13 121.46(13) ?
C8 C9 C13 119.98(14) ?
C11 C10 C9 120.19(13) ?
C11 C10 H10A 119.9 ?
C9 C10 H10A 119.9 ?
C10 C11 C12 121.93(13) ?
C10 C11 H11A 119.0 ?
C12 C11 H11A 119.0 ?
C7 C12 C11 117.42(13) ?
C7 C12 C14 122.36(12) ?
C11 C12 C14 120.14(13) ?
C9 C13 H13A 109.5 ?
C9 C13 H13B 109.5 ?
H13A C13 H13B 109.5 ?
C9 C13 H13C 109.5 ?
H13A C13 H13C 109.5 ?
H13B C13 H13C 109.5 ?
C12 C14 H14A 109.5 ?
C12 C14 H14B 109.5 ?
H14A C14 H14B 109.5 ?
C12 C14 H14C 109.5 ?
H14A C14 H14C 109.5 ?
H14B C14 H14C 109.5 ?
C16 C15 C20 119.03(12) ?
C16 C15 P1 121.63(10) ?
C20 C15 P1 118.92(10) ?
C17 C16 C15 120.64(13) ?
C17 C16 H16A 119.7 ?
C15 C16 H16A 119.7 ?
C18 C17 C16 119.91(14) ?
C18 C17 H17A 120.0 ?
C16 C17 H17A 120.0 ?
C17 C18 C19 119.92(13) ?
C17 C18 H18A 120.0 ?
C19 C18 H18A 120.0 ?
C20 C19 C18 120.46(13) ?
C20 C19 H19A 119.8 ?
C18 C19 H19A 119.8 ?
C19 C20 C15 120.01(13) ?
C19 C20 H20A 120.0 ?
C15 C20 H20A 120.0 ?
C22 C21 C26 118.33(13) ?
C22 C21 P1 122.58(11) ?
C26 C21 P1 119.05(10) ?
C21 C22 C23 120.25(14) ?
C21 C22 H22A 119.9 ?
C23 C22 H22A 119.9 ?
C24 C23 C22 120.88(14) ?
C24 C23 H23A 119.6 ?
C22 C23 H23A 119.6 ?
C25 C24 C23 119.45(14) ?
C25 C24 H24A 120.3 ?
C23 C24 H24A 120.3 ?
C24 C25 C26 119.97(14) ?
C24 C25 H25A 120.0 ?
C26 C25 H25A 120.0 ?
C21 C26 C25 121.11(13) ?
C21 C26 H26A 119.4 ?
C25 C26 H26A 119.4 ?
C32 C27 C28 118.19(12) ?
C32 C27 P1 119.02(10) ?
C28 C27 P1 122.78(10) ?
C29 C28 C27 120.95(13) ?
C29 C28 H28A 119.5 ?
C27 C28 H28A 119.5 ?
C30 C29 C28 120.25(13) ?
C30 C29 H29A 119.9 ?
C28 C29 H29A 119.9 ?
C29 C30 C31 119.26(13) ?
C29 C30 H30A 120.4 ?
C31 C30 H30A 120.4 ?
C30 C31 C32 120.51(14) ?
C30 C31 H31A 119.7 ?
C32 C31 H31A 119.7 ?
C27 C32 C31 120.83(13) ?
C27 C32 H32A 119.6 ?
C31 C32 H32A 119.6 ?
C38 C33 C34 118.89(13) ?
C38 C33 P2 124.25(12) ?
C34 C33 P2 116.75(11) ?
C35 C34 C33 121.01(15) ?
C35 C34 H34A 119.5 ?
C33 C34 H34A 119.5 ?
C34 C35 C36 119.39(16) ?
C34 C35 H35A 120.3 ?
C36 C35 H35A 120.3 ?
C37 C36 C35 120.30(15) ?
C37 C36 H36A 119.9 ?
C35 C36 H36A 119.9 ?
C36 C37 C38 120.50(15) ?
C36 C37 H37A 119.8 ?
C38 C37 H37A 119.8 ?
C33 C38 C37 119.91(15) ?
C33 C38 H38A 120.0 ?
C37 C38 H38A 120.0 ?
C44 C39 C40 118.43(13) ?
C44 C39 P2 122.79(11) ?
C40 C39 P2 118.78(11) ?
C41 C40 C39 121.56(14) ?
C41 C40 H40A 119.2 ?
C39 C40 H40A 119.2 ?
C42 C41 C40 119.43(15) ?
C42 C41 H41A 120.3 ?
C40 C41 H41A 120.3 ?
C41 C42 C43 119.58(14) ?
C41 C42 H42A 120.2 ?
C43 C42 H42A 120.2 ?
C42 C43 C44 121.29(14) ?
C42 C43 H43A 119.4 ?
C44 C43 H43A 119.4 ?
C39 C44 C43 119.68(14) ?
C39 C44 H44A 120.2 ?
C43 C44 H44A 120.2 ?
C50 C45 C46 118.70(12) ?
C50 C45 P2 121.76(10) ?
C46 C45 P2 119.53(10) ?
C47 C46 C45 120.80(12) ?
C47 C46 H46A 119.6 ?
C45 C46 H46A 119.6 ?
C48 C47 C46 120.01(13) ?
C48 C47 H47A 120.0 ?
C46 C47 H47A 120.0 ?
C47 C48 C49 119.69(13) ?
C47 C48 H48A 120.2 ?
C49 C48 H48A 120.2 ?
C48 C49 C50 120.56(13) ?
C48 C49 H49A 119.7 ?
C50 C49 H49A 119.7 ?
C45 C50 C49 120.23(13) ?
C45 C50 H50A 119.9 ?
C49 C50 H50A 119.9 ?
O2 Cl1 O1 109.14(7) ?
O2 Cl1 O4 108.05(7) ?
O1 Cl1 O4 110.22(8) ?
O2 Cl1 O3 109.87(8) ?
O1 Cl1 O3 109.71(8) ?
O4 Cl1 O3 109.83(8) ?

loop_
_geom_bond_atom_site_label_1
_geom_bond_atom_site_label_2
_geom_bond_distance
_geom_bond_publ_flag
Cu1 N1 2.1191(15) y
Cu1 N2 2.0939(13) y
Cu1 P1 2.2834(8) y
Cu1 P2 2.2459(10) y
P1 C15 1.8377(16) ?
P1 C27 1.8475(14) ?
P1 C21 1.8545(15) ?
P2 C39 1.8453(16) ?
P2 C33 1.8475(15) ?
P2 C45 1.8536(14) ?
N1 C1 1.3548(17) ?
N1 C5 1.3714(17) ?
N2 C6 1.2958(18) ?
N2 C7 1.4496(17) ?
C1 C2 1.4035(19) ?
C1 H1A 0.9300 ?
C2 C3 1.401(2) ?
C2 H2A 0.9300 ?
C3 C4 1.406(2) ?
C3 H3A 0.9300 ?
C4 C5 1.4038(19) ?
C4 H4A 0.9300 ?
C5 C6 1.4846(18) ?
C6 H6A 0.9300 ?
C7 C8 1.3933(19) ?
C7 C12 1.4099(19) ?
C8 C9 1.409(2) ?
C8 H8A 0.9300 ?
C9 C10 1.402(2) ?
C9 C13 1.508(2) ?
C10 C11 1.389(2) ?
C10 H10A 0.9300 ?
C11 C12 1.414(2) ?
C11 H11A 0.9300 ?
C12 C14 1.507(2) ?
C13 H13A 0.9600 ?
C13 H13B 0.9600 ?
C13 H13C 0.9600 ?
C14 H14A 0.9600 ?
C14 H14B 0.9600 ?
C14 H14C 0.9600 ?
C15 C16 1.4120(19) ?
C15 C20 1.4134(19) ?
C16 C17 1.401(2) ?
C16 H16A 0.9300 ?
C17 C18 1.399(2) ?
C17 H17A 0.9300 ?
C18 C19 1.405(2) ?
C18 H18A 0.9300 ?
C19 C20 1.399(2) ?
C19 H19A 0.9300 ?
C20 H20A 0.9300 ?
C21 C22 1.4004(19) ?
C21 C26 1.410(2) ?
C22 C23 1.408(2) ?
C22 H22A 0.9300 ?
C23 C24 1.401(2) ?
C23 H23A 0.9300 ?
C24 C25 1.385(2) ?
C24 H24A 0.9300 ?
C25 C26 1.412(2) ?
C25 H25A 0.9300 ?
C26 H26A 0.9300 ?
C27 C32 1.3907(19) ?
C27 C28 1.4085(19) ?
C28 C29 1.406(2) ?
C28 H28A 0.9300 ?
C29 C30 1.390(2) ?
C29 H29A 0.9300 ?
C30 C31 1.393(2) ?
C30 H30A 0.9300 ?
C31 C32 1.410(2) ?
C31 H31A 0.9300 ?
C32 H32A 0.9300 ?
C33 C38 1.411(2) ?
C33 C34 1.416(2) ?
C34 C35 1.403(2) ?
C34 H34A 0.9300 ?
C35 C36 1.409(3) ?
C35 H35A 0.9300 ?
C36 C37 1.392(3) ?
C36 H36A 0.9300 ?
C37 C38 1.414(2) ?
C37 H37A 0.9300 ?
C38 H38A 0.9300 ?
C39 C44 1.397(2) ?
C39 C40 1.414(2) ?
C40 C41 1.402(2) ?
C40 H40A 0.9300 ?
C41 C42 1.385(2) ?
C41 H41A 0.9300 ?
C42 C43 1.401(2) ?
C42 H42A 0.9300 ?
C43 C44 1.403(2) ?
C43 H43A 0.9300 ?
C44 H44A 0.9300 ?
C45 C50 1.4088(19) ?
C45 C46 1.4154(18) ?
C46 C47 1.4135(19) ?
C46 H46A 0.9300 ?
C47 C48 1.394(2) ?
C47 H47A 0.9300 ?
C48 C49 1.409(2) ?
C48 H48A 0.9300 ?
C49 C50 1.410(2) ?
C49 H49A 0.9300 ?
C50 H50A 0.9300 ?
Cl1 O2 1.4537(12) ?
Cl1 O1 1.4557(12) ?
Cl1 O4 1.4560(12) ?
Cl1 O3 1.4563(13) ?

loop_
_geom_torsion_atom_site_label_1
_geom_torsion_atom_site_label_2
_geom_torsion_atom_site_label_3
_geom_torsion_atom_site_label_4
_geom_torsion
N2 Cu1 P1 C15 92.16(6)
N1 Cu1 P1 C15 8.76(5)
P2 Cu1 P1 C15 -122.79(5)
N2 Cu1 P1 C27 -150.84(6)
N1 Cu1 P1 C27 125.77(6)
P2 Cu1 P1 C27 -5.78(5)
N2 Cu1 P1 C21 -25.03(6)
N1 Cu1 P1 C21 -108.42(7)
P2 Cu1 P1 C21 120.03(6)
N2 Cu1 P2 C39 75.55(6)
N1 Cu1 P2 C39 163.96(6)
P1 Cu1 P2 C39 -68.10(6)
N2 Cu1 P2 C33 -163.76(6)
N1 Cu1 P2 C33 -75.35(7)
P1 Cu1 P2 C33 52.59(6)
N2 Cu1 P2 C45 -47.53(6)
N1 Cu1 P2 C45 40.88(6)
P1 Cu1 P2 C45 168.82(5)
N2 Cu1 N1 C1 -173.33(11)
P2 Cu1 N1 C1 74.39(11)
P1 Cu1 N1 C1 -65.43(11)
N2 Cu1 N1 C5 -2.72(8)
P2 Cu1 N1 C5 -115.01(8)
P1 Cu1 N1 C5 105.17(8)
N1 Cu1 N2 C6 0.49(9)
P2 Cu1 N2 C6 110.45(9)
P1 Cu1 N2 C6 -99.66(9)
N1 Cu1 N2 C7 177.96(10)
P2 Cu1 N2 C7 -72.08(10)
P1 Cu1 N2 C7 77.82(10)
C5 N1 C1 C2 -0.35(18)
Cu1 N1 C1 C2 169.81(9)
N1 C1 C2 C3 0.68(19)
C1 C2 C3 C4 0.05(19)
C2 C3 C4 C5 -1.06(19)
C1 N1 C5 C4 -0.74(18)
Cu1 N1 C5 C4 -172.56(10)
C1 N1 C5 C6 176.22(11)
Cu1 N1 C5 C6 4.39(13)
C3 C4 C5 N1 1.44(19)
C3 C4 C5 C6 -175.33(11)
C7 N2 C6 C5 -175.83(11)
Cu1 N2 C6 C5 1.77(14)
N1 C5 C6 N2 -4.28(17)
C4 C5 C6 N2 172.71(12)
C6 N2 C7 C8 -127.69(13)
Cu1 N2 C7 C8 54.99(14)
C6 N2 C7 C12 58.68(17)
Cu1 N2 C7 C12 -118.64(12)
C12 C7 C8 C9 -0.6(2)
N2 C7 C8 C9 -174.34(12)
C7 C8 C9 C10 2.4(2)
C7 C8 C9 C13 -177.94(13)
C8 C9 C10 C11 -2.4(2)
C13 C9 C10 C11 177.98(14)
C9 C10 C11 C12 0.6(2)
C8 C7 C12 C11 -1.20(19)
N2 C7 C12 C11 172.17(12)
C8 C7 C12 C14 -178.07(13)
N2 C7 C12 C14 -4.7(2)
C10 C11 C12 C7 1.2(2)
C10 C11 C12 C14 178.16(13)
C27 P1 C15 C16 -26.42(12)
C21 P1 C15 C16 -133.08(11)
Cu1 P1 C15 C16 101.66(11)
C27 P1 C15 C20 161.07(10)
C21 P1 C15 C20 54.41(11)
Cu1 P1 C15 C20 -70.85(11)
C20 C15 C16 C17 -1.4(2)
P1 C15 C16 C17 -173.93(11)
C15 C16 C17 C18 0.1(2)
C16 C17 C18 C19 1.2(2)
C17 C18 C19 C20 -1.1(2)
C18 C19 C20 C15 -0.2(2)
C16 C15 C20 C19 1.51(19)
P1 C15 C20 C19 174.22(10)
C15 P1 C21 C22 24.01(13)
C27 P1 C21 C22 -83.31(13)
Cu1 P1 C21 C22 142.25(10)
C15 P1 C21 C26 -158.17(10)
C27 P1 C21 C26 94.51(11)
Cu1 P1 C21 C26 -39.93(12)
C26 C21 C22 C23 -0.7(2)
P1 C21 C22 C23 177.09(11)
C21 C22 C23 C24 0.4(2)
C22 C23 C24 C25 0.0(2)
C23 C24 C25 C26 0.0(2)
C22 C21 C26 C25 0.7(2)
P1 C21 C26 C25 -177.21(10)
C24 C25 C26 C21 -0.3(2)
C15 P1 C27 C32 122.87(12)
C21 P1 C27 C32 -128.54(12)
Cu1 P1 C27 C32 4.03(13)
C15 P1 C27 C28 -55.58(13)
C21 P1 C27 C28 53.01(13)
Cu1 P1 C27 C28 -174.42(10)
C32 C27 C28 C29 -0.6(2)
P1 C27 C28 C29 177.85(12)
C27 C28 C29 C30 0.6(2)
C28 C29 C30 C31 0.1(2)
C29 C30 C31 C32 -0.8(2)
C28 C27 C32 C31 0.0(2)
P1 C27 C32 C31 -178.55(12)
C30 C31 C32 C27 0.7(2)
C39 P2 C33 C38 6.77(13)
C45 P2 C33 C38 116.47(12)
Cu1 P2 C33 C38 -119.40(11)
C39 P2 C33 C34 -177.00(10)
C45 P2 C33 C34 -67.30(12)
Cu1 P2 C33 C34 56.83(12)
C38 C33 C34 C35 0.1(2)
P2 C33 C34 C35 -176.37(12)
C33 C34 C35 C36 0.5(2)
C34 C35 C36 C37 -0.6(2)
C35 C36 C37 C38 0.0(2)
C34 C33 C38 C37 -0.7(2)
P2 C33 C38 C37 175.49(11)
C36 C37 C38 C33 0.6(2)
C33 P2 C39 C44 77.04(13)
C45 P2 C39 C44 -30.07(14)
Cu1 P2 C39 C44 -158.36(11)
C33 P2 C39 C40 -103.22(12)
C45 P2 C39 C40 149.68(11)
Cu1 P2 C39 C40 21.39(13)
C44 C39 C40 C41 -1.5(2)
P2 C39 C40 C41 178.75(13)
C39 C40 C41 C42 0.5(3)
C40 C41 C42 C43 0.8(3)
C41 C42 C43 C44 -1.1(3)
C40 C39 C44 C43 1.1(2)
P2 C39 C44 C43 -179.12(12)
C42 C43 C44 C39 0.1(3)
C39 P2 C45 C50 81.66(12)
C33 P2 C45 C50 -28.00(12)
Cu1 P2 C45 C50 -150.22(10)
C39 P2 C45 C46 -99.47(11)
C33 P2 C45 C46 150.88(10)
Cu1 P2 C45 C46 28.65(12)
C50 C45 C46 C47 -0.32(19)
P2 C45 C46 C47 -179.23(10)
C45 C46 C47 C48 -0.36(19)
C46 C47 C48 C49 0.4(2)
C47 C48 C49 C50 0.2(2)
C46 C45 C50 C49 0.91(19)
P2 C45 C50 C49 179.79(10)
C48 C49 C50 C45 -0.8(2)
